data_4337400
loop_
_publ_author_name
'Bubrin, Denis'
'Niemeyer, Mark'

_publ_section_title
;
 Formation of Novel T-Shaped NNN Ligands via Rare-Earth Metal-Mediated
 Si-H Activation.
;
_journal_issue 3
_journal_name_full 'Inorganic chemistry'
_journal_page_first 1269
_journal_page_last 1271
_journal_paper_doi 10.1021/ic402941z
_journal_volume 53
_journal_year 2014
_chemical_formula_sum 'C76 H113 N3 Si2'
_chemical_formula_weight 1124.87
_chemical_name_systematic
; 
Bis((2,4,6,2'',4'',6''-hexaisopropyl-1,1':3';1''-terphenyl-
2')amino)tetramethyldisilazane
;
_space_group_IT_number 14
_symmetry_cell_setting monoclinic
_symmetry_space_group_name_Hall '-P 2ybc'
_symmetry_space_group_name_H-M 'P 1 21/c 1'
_atom_sites_solution_hydrogens geom
_atom_sites_solution_primary direct
_atom_sites_solution_secondary difmap
_audit_creation_method SHELXL-97
_cell_angle_alpha 90.00
_cell_angle_beta 93.525(4)
_cell_angle_gamma 90.00
_cell_formula_units_Z 4
_cell_length_a 14.8503(8)
_cell_length_b 20.1989(12)
_cell_length_c 26.8045(16)
_cell_measurement_temperature 173(2)
_cell_volume 8025.1(8)
_computing_structure_refinement 'SHELXL-97 (Sheldrick, 1997)'
_computing_structure_solution 'SHELXS-97 (Sheldrick, 1990)'
_diffrn_ambient_temperature 173(2)
_diffrn_measured_fraction_theta_full 0.982
_diffrn_measured_fraction_theta_max 0.982
_diffrn_measurement_device_type 'Bruker Smart Apex2'
_diffrn_radiation_monochromator graphite
_diffrn_radiation_source 'fine-focus sealed tube'
_diffrn_radiation_type MoK\a
_diffrn_radiation_wavelength 0.71073
_diffrn_reflns_av_R_equivalents 0.1231
_diffrn_reflns_av_sigmaI/netI 0.1376
_diffrn_reflns_limit_h_max 19
_diffrn_reflns_limit_h_min -19
_diffrn_reflns_limit_k_max 26
_diffrn_reflns_limit_k_min -26
_diffrn_reflns_limit_l_max 35
_diffrn_reflns_limit_l_min -35
_diffrn_reflns_number 82133
_diffrn_reflns_theta_full 28.47
_diffrn_reflns_theta_max 28.47
_diffrn_reflns_theta_min 1.37
_exptl_absorpt_coefficient_mu 0.081
_exptl_absorpt_correction_T_max 0.803
_exptl_absorpt_correction_T_min 0.512
_exptl_absorpt_correction_type multi-scan
_exptl_crystal_colour rod
_exptl_crystal_density_diffrn 0.931
_exptl_crystal_density_method 'not measured'
_exptl_crystal_description colorless
_exptl_crystal_F_000 2472
_exptl_crystal_size_max 0.75
_exptl_crystal_size_mid 0.20
_exptl_crystal_size_min 0.20
_refine_diff_density_max 0.297
_refine_diff_density_min -0.290
_refine_diff_density_rms 0.041
_refine_ls_extinction_method none
_refine_ls_goodness_of_fit_ref 0.913
_refine_ls_hydrogen_treatment refU
_refine_ls_matrix_type full
_refine_ls_number_parameters 830
_refine_ls_number_reflns 19906
_refine_ls_number_restraints 12
_refine_ls_restrained_S_all 0.930
_refine_ls_R_factor_all 0.1548
_refine_ls_R_factor_gt 0.0578
_refine_ls_shift/su_max 0.001
_refine_ls_shift/su_mean 0.000
_refine_ls_structure_factor_coef Fsqd
_refine_ls_weighting_details 'calc w=1/[\s^2^(Fo^2^)+(0.0531P)^2^] where P=(Fo^2^+2Fc^2^)/3'
_refine_ls_weighting_scheme calc
_refine_ls_wR_factor_gt 0.1207
_refine_ls_wR_factor_ref 0.1482
_reflns_number_gt 9034
_reflns_number_total 19906
_reflns_threshold_expression >2sigma(I)
_cod_data_source_file ic402941z_si_002.cif
_cod_data_source_block 3
_cod_original_sg_symbol_H-M P2(1)/c
_cod_database_code 4337400

loop_
_symmetry_equiv_pos_as_xyz
'x, y, z'
'-x, y+1/2, -z+1/2'
'-x, -y, -z'
'x, -y-1/2, z-1/2'

loop_
_atom_site_label
_atom_site_type_symbol
_atom_site_fract_x
_atom_site_fract_y
_atom_site_fract_z
_atom_site_U_iso_or_equiv
_atom_site_adp_type
_atom_site_occupancy
_atom_site_symmetry_multiplicity
_atom_site_calc_flag
_atom_site_refinement_flags
_atom_site_disorder_assembly
_atom_site_disorder_group
N1 N 0.25156(12) 0.84641(9) 0.30382(7) 0.0307(4) Uani 1 1 d . . .
H1 H 0.2197(14) 0.8448(11) 0.2815(7) 0.026(6) Uiso 1 1 d . . .
N2 N 0.33102(13) 0.79410(12) 0.22269(7) 0.0343(5) Uani 1 1 d . . .
H2 H 0.3248(14) 0.7570(11) 0.2210(8) 0.032(8) Uiso 1 1 d . . .
N3 N 0.41684(12) 0.87458(9) 0.15843(7) 0.0303(4) Uani 1 1 d . . .
H3 H 0.4504(14) 0.8666(11) 0.1813(8) 0.034(7) Uiso 1 1 d . . .
Si1 Si 0.35268(4) 0.81331(3) 0.28485(2) 0.03097(15) Uani 1 1 d . . .
Si2 Si 0.31329(4) 0.83682(3) 0.16768(2) 0.03134(15) Uani 1 1 d . . .
C1 C 0.44723(13) 0.87282(12) 0.28995(8) 0.0410(6) Uani 1 1 d . . .
H1A H 0.4300 0.9134 0.2718 0.061 Uiso 1 1 calc R . .
H1B H 0.5002 0.8533 0.2756 0.061 Uiso 1 1 calc R . .
H1C H 0.4617 0.8833 0.3252 0.061 Uiso 1 1 calc R . .
C2 C 0.38056(15) 0.73557(12) 0.31880(8) 0.0448(6) Uani 1 1 d . . .
H2A H 0.3411 0.7000 0.3055 0.067 Uiso 1 1 calc R . .
H2B H 0.3717 0.7417 0.3544 0.067 Uiso 1 1 calc R . .
H2C H 0.4436 0.7238 0.3144 0.067 Uiso 1 1 calc R . .
C3 C 0.28489(15) 0.77582(12) 0.11785(8) 0.0462(6) Uani 1 1 d . . .
H3A H 0.3278 0.7389 0.1207 0.069 Uiso 1 1 calc R . .
H3B H 0.2882 0.7970 0.0851 0.069 Uiso 1 1 calc R . .
H3C H 0.2236 0.7591 0.1213 0.069 Uiso 1 1 calc R . .
C4 C 0.22004(14) 0.89617(12) 0.17411(9) 0.0455(6) Uani 1 1 d . . .
H4A H 0.2371 0.9282 0.2005 0.068 Uiso 1 1 calc R . .
H4B H 0.1658 0.8722 0.1829 0.068 Uiso 1 1 calc R . .
H4C H 0.2077 0.9196 0.1424 0.068 Uiso 1 1 calc R . .
C11 C 0.20493(12) 0.83939(10) 0.34753(7) 0.0266(5) Uani 1 1 d . . .
C12 C 0.11340(13) 0.81967(10) 0.34309(7) 0.0303(5) Uani 1 1 d . . .
C13 C 0.06594(14) 0.81247(12) 0.38544(8) 0.0420(6) Uani 1 1 d . . .
H13A H 0.0048 0.7985 0.3823 0.050 Uiso 1 1 calc R . .
C14 C 0.10580(14) 0.82530(13) 0.43229(8) 0.0467(6) Uani 1 1 d . . .
H14A H 0.0733 0.8186 0.4613 0.056 Uiso 1 1 calc R . .
C15 C 0.19349(14) 0.84793(12) 0.43629(8) 0.0382(6) Uani 1 1 d . . .
H15A H 0.2199 0.8586 0.4685 0.046 Uiso 1 1 calc R . .
C16 C 0.24466(13) 0.85568(10) 0.39495(7) 0.0290(5) Uani 1 1 d . . .
C21 C 0.06634(13) 0.81049(11) 0.29239(8) 0.0324(5) Uani 1 1 d . . .
C22 C 0.01799(14) 0.86351(12) 0.27065(9) 0.0399(6) Uani 1 1 d . . .
C23 C -0.02527(15) 0.85474(14) 0.22332(9) 0.0499(7) Uani 1 1 d . . .
H23A H -0.0585 0.8905 0.2083 0.060 Uiso 1 1 calc R . .
C24 C -0.02125(16) 0.79589(15) 0.19777(9) 0.0540(7) Uani 1 1 d . B .
C25 C 0.02711(16) 0.74470(14) 0.21953(9) 0.0518(7) Uani 1 1 d . . .
H25A H 0.0303 0.7040 0.2019 0.062 Uiso 1 1 calc R . .
C26 C 0.07191(14) 0.75007(12) 0.26664(8) 0.0394(6) Uani 1 1 d . . .
C31 C 0.46629(13) 0.88463(10) 0.11594(7) 0.0259(5) Uani 1 1 d . . .
C32 C 0.42936(13) 0.91725(10) 0.07273(7) 0.0284(5) Uani 1 1 d . . .
C33 C 0.48346(14) 0.92416(11) 0.03244(7) 0.0338(5) Uani 1 1 d . . .
H33A H 0.4586 0.9449 0.0029 0.041 Uiso 1 1 calc R . .
C34 C 0.57127(14) 0.90232(11) 0.03337(8) 0.0381(6) Uani 1 1 d . . .
H34A H 0.6055 0.9065 0.0047 0.046 Uiso 1 1 calc R . .
C35 C 0.60868(14) 0.87409(11) 0.07701(7) 0.0346(5) Uani 1 1 d . . .
H35A H 0.6700 0.8604 0.0788 0.042 Uiso 1 1 calc R . .
C36 C 0.55757(13) 0.86559(10) 0.11809(7) 0.0282(5) Uani 1 1 d . . .
C41 C 0.34013(13) 0.95193(11) 0.07110(7) 0.0325(5) Uani 1 1 d . . .
C42 C 0.33020(14) 1.00816(11) 0.10190(8) 0.0361(5) Uani 1 1 d . . .
C43 C 0.24958(17) 1.04248(13) 0.09841(9) 0.0517(7) Uani 1 1 d . . .
H43A H 0.2432 1.0799 0.1194 0.062 Uiso 1 1 calc R . .
C44 C 0.17771(17) 1.02484(14) 0.06582(11) 0.0591(7) Uani 1 1 d . D .
C45 C 0.18948(16) 0.97103(13) 0.03512(10) 0.0531(7) Uani 1 1 d . . .
H45A H 0.1412 0.9584 0.0122 0.064 Uiso 1 1 calc R . .
C46 C 0.26912(15) 0.93441(12) 0.03628(8) 0.0402(6) Uani 1 1 d . . .
C51 C 0.60271(12) 0.84161(11) 0.16623(7) 0.0290(5) Uani 1 1 d . . .
C52 C 0.65040(13) 0.88701(11) 0.19741(7) 0.0333(5) Uani 1 1 d . . .
C53 C 0.69325(14) 0.86453(12) 0.24188(8) 0.0390(6) Uani 1 1 d . . .
H53A H 0.7257 0.8953 0.2629 0.047 Uiso 1 1 calc R . .
C54 C 0.69025(14) 0.79940(13) 0.25645(8) 0.0409(6) Uani 1 1 d . . .
C55 C 0.64144(14) 0.75557(12) 0.22569(8) 0.0396(6) Uani 1 1 d . . .
H55A H 0.6382 0.7105 0.2356 0.048 Uiso 1 1 calc R . .
C56 C 0.59689(13) 0.77491(11) 0.18083(8) 0.0339(5) Uani 1 1 d . . .
C61 C 0.33521(13) 0.88960(11) 0.40164(7) 0.0326(5) Uani 1 1 d . . .
C62 C 0.34264(14) 0.95503(11) 0.38404(8) 0.0355(5) Uani 1 1 d . . .
C63 C 0.42455(15) 0.98732(12) 0.39081(8) 0.0428(6) Uani 1 1 d . . .
H63A H 0.4290 1.0314 0.3788 0.051 Uiso 1 1 calc R . .
C64 C 0.49976(16) 0.95873(14) 0.41414(8) 0.0461(6) Uani 1 1 d . F .
C65 C 0.49058(14) 0.89482(14) 0.43270(8) 0.0440(6) Uani 1 1 d . . .
H65A H 0.5415 0.8743 0.4494 0.053 Uiso 1 1 calc R . .
C66 C 0.40960(13) 0.85984(11) 0.42775(7) 0.0339(5) Uani 1 1 d . . .
C221 C 0.01120(15) 0.93001(12) 0.29636(9) 0.0481(6) Uani 1 1 d . . .
H22A H 0.0549 0.9296 0.3263 0.058 Uiso 1 1 calc R . .
C222 C 0.03630(19) 0.98786(14) 0.26371(12) 0.0729(9) Uani 1 1 d . . .
H22B H 0.0972 0.9811 0.2524 0.109 Uiso 1 1 calc R . .
H22C H 0.0348 1.0290 0.2830 0.109 Uiso 1 1 calc R . .
H22D H -0.0068 0.9908 0.2346 0.109 Uiso 1 1 calc R . .
C223 C -0.08264(17) 0.94059(15) 0.31515(12) 0.0740(9) Uani 1 1 d . . .
H22E H -0.0954 0.9057 0.3392 0.111 Uiso 1 1 calc R . .
H22F H -0.1277 0.9389 0.2869 0.111 Uiso 1 1 calc R . .
H22G H -0.0852 0.9839 0.3315 0.111 Uiso 1 1 calc R . .
C241 C -0.0681(2) 0.78884(19) 0.14549(11) 0.0834(10) Uani 1 1 d D . .
H24A H -0.0237 0.7557 0.1341 0.100 Uiso 0.50 1 calc PR A 1
H24B H -0.0601 0.7397 0.1454 0.100 Uiso 0.50 1 calc PR A 2
C242 C -0.0422(7) 0.8407(4) 0.1091(3) 0.130(4) Uani 0.50 1 d PD B 1
H24C H -0.0589 0.8258 0.0749 0.194 Uiso 0.50 1 calc PR B 1
H24D H 0.0230 0.8482 0.1128 0.194 Uiso 0.50 1 calc PR B 1
H24E H -0.0739 0.8820 0.1157 0.194 Uiso 0.50 1 calc PR B 1
C243 C -0.1434(4) 0.7397(5) 0.1465(4) 0.135(6) Uani 0.50 1 d PD B 1
H24F H -0.1821 0.7509 0.1736 0.203 Uiso 0.50 1 calc PR B 1
H24G H -0.1183 0.6953 0.1521 0.203 Uiso 0.50 1 calc PR B 1
H24H H -0.1790 0.7408 0.1145 0.203 Uiso 0.50 1 calc PR B 1
C244 C -0.0043(5) 0.7986(4) 0.1047(2) 0.075(2) Uani 0.50 1 d PD B 2
H24I H -0.0387 0.8018 0.0724 0.113 Uiso 0.50 1 calc PR B 2
H24J H 0.0372 0.7610 0.1042 0.113 Uiso 0.50 1 calc PR B 2
H24K H 0.0302 0.8395 0.1109 0.113 Uiso 0.50 1 calc PR B 2
C245 C -0.1680(3) 0.7836(7) 0.1444(5) 0.137(5) Uani 0.50 1 d PD B 2
H24L H -0.1938 0.8274 0.1504 0.206 Uiso 0.50 1 calc PR B 2
H24M H -0.1851 0.7529 0.1705 0.206 Uiso 0.50 1 calc PR B 2
H24N H -0.1909 0.7672 0.1116 0.206 Uiso 0.50 1 calc PR B 2
C261 C 0.12337(16) 0.69181(12) 0.28962(10) 0.0488(6) Uani 1 1 d . . .
H26A H 0.1732 0.7101 0.3124 0.059 Uiso 1 1 calc R . .
C262 C 0.16668(18) 0.64778(14) 0.25156(11) 0.0671(8) Uani 1 1 d . . .
H26B H 0.2065 0.6156 0.2691 0.101 Uiso 1 1 calc R . .
H26C H 0.2019 0.6752 0.2297 0.101 Uiso 1 1 calc R . .
H26D H 0.1195 0.6243 0.2314 0.101 Uiso 1 1 calc R . .
C263 C 0.06305(19) 0.65085(14) 0.32154(12) 0.0739(9) Uani 1 1 d . . .
H26E H 0.0415 0.6785 0.3484 0.111 Uiso 1 1 calc R . .
H26F H 0.0974 0.6134 0.3361 0.111 Uiso 1 1 calc R . .
H26G H 0.0114 0.6342 0.3007 0.111 Uiso 1 1 calc R . .
C421 C 0.40732(15) 1.03373(11) 0.13680(8) 0.0394(6) Uani 1 1 d . . .
H42A H 0.4516 0.9968 0.1425 0.047 Uiso 1 1 calc R . .
C422 C 0.37787(19) 1.05543(14) 0.18740(9) 0.0602(8) Uani 1 1 d . . .
H42B H 0.4308 1.0695 0.2084 0.090 Uiso 1 1 calc R . .
H42C H 0.3483 1.0184 0.2034 0.090 Uiso 1 1 calc R . .
H42D H 0.3355 1.0925 0.1831 0.090 Uiso 1 1 calc R . .
C423 C 0.45549(18) 1.09002(14) 0.11172(9) 0.0593(7) Uani 1 1 d . . .
H42E H 0.5050 1.1063 0.1343 0.089 Uiso 1 1 calc R . .
H42F H 0.4127 1.1261 0.1039 0.089 Uiso 1 1 calc R . .
H42G H 0.4797 1.0739 0.0808 0.089 Uiso 1 1 calc R . .
C441 C 0.0885(2) 1.06167(18) 0.06491(14) 0.0902(11) Uani 1 1 d D . .
H44A H 0.1023 1.0996 0.0881 0.108 Uiso 0.60 1 calc PR C 1
H44B H 0.0598 1.0482 0.0317 0.108 Uiso 0.40 1 calc PR C 2
C442 C 0.0133(6) 1.0264(5) 0.0895(4) 0.075(2) Uani 0.60 1 d PD D 1
H44C H -0.0413 1.0537 0.0869 0.113 Uiso 0.60 1 calc PR D 1
H44D H 0.0312 1.0185 0.1248 0.113 Uiso 0.60 1 calc PR D 1
H44E H 0.0012 0.9839 0.0727 0.113 Uiso 0.60 1 calc PR D 1
C443 C 0.0675(4) 1.0955(3) 0.0160(2) 0.114(2) Uani 0.60 1 d PD D 1
H44F H 0.0533 1.0622 -0.0099 0.170 Uiso 0.60 1 calc PR D 1
H44G H 0.1199 1.1215 0.0071 0.170 Uiso 0.60 1 calc PR D 1
H44H H 0.0156 1.1249 0.0188 0.170 Uiso 0.60 1 calc PR D 1
C444 C 0.0936(6) 1.1357(3) 0.0593(4) 0.106(4) Uani 0.40 1 d PD D 2
H44I H 0.1363 1.1467 0.0341 0.160 Uiso 0.40 1 calc PR D 2
H44J H 0.1140 1.1556 0.0914 0.160 Uiso 0.40 1 calc PR D 2
H44K H 0.0338 1.1531 0.0487 0.160 Uiso 0.40 1 calc PR D 2
C445 C 0.0325(11) 1.0229(10) 0.1009(7) 0.184(13) Uani 0.40 1 d PD D 2
H44L H -0.0284 1.0416 0.1006 0.277 Uiso 0.40 1 calc PR D 2
H44M H 0.0612 1.0257 0.1348 0.277 Uiso 0.40 1 calc PR D 2
H44N H 0.0289 0.9764 0.0905 0.277 Uiso 0.40 1 calc PR D 2
C461 C 0.27614(16) 0.87918(13) -0.00171(8) 0.0459(6) Uani 1 1 d . . .
H46A H 0.3304 0.8520 0.0085 0.055 Uiso 1 1 calc R . .
C462 C 0.19418(16) 0.83312(14) -0.00491(10) 0.0611(8) Uani 1 1 d . . .
H46B H 0.1805 0.8191 0.0288 0.092 Uiso 1 1 calc R . .
H46C H 0.2074 0.7941 -0.0249 0.092 Uiso 1 1 calc R . .
H46D H 0.1421 0.8566 -0.0206 0.092 Uiso 1 1 calc R . .
C463 C 0.28955(18) 0.90740(15) -0.05367(9) 0.0672(8) Uani 1 1 d . . .
H46E H 0.3438 0.9352 -0.0524 0.101 Uiso 1 1 calc R . .
H46F H 0.2369 0.9341 -0.0647 0.101 Uiso 1 1 calc R . .
H46G H 0.2965 0.8710 -0.0773 0.101 Uiso 1 1 calc R . .
C521 C 0.65558(15) 0.95985(12) 0.18428(8) 0.0413(6) Uani 1 1 d . . .
H52A H 0.6113 0.9681 0.1553 0.050 Uiso 1 1 calc R . .
C522 C 0.62996(18) 1.00450(13) 0.22684(10) 0.0598(7) Uani 1 1 d . . .
H52B H 0.5718 0.9903 0.2386 0.090 Uiso 1 1 calc R . .
H52C H 0.6252 1.0503 0.2150 0.090 Uiso 1 1 calc R . .
H52D H 0.6764 1.0016 0.2544 0.090 Uiso 1 1 calc R . .
C523 C 0.74948(17) 0.97804(14) 0.16765(10) 0.0582(7) Uani 1 1 d . . .
H52E H 0.7634 0.9507 0.1389 0.087 Uiso 1 1 calc R . .
H52F H 0.7946 0.9702 0.1952 0.087 Uiso 1 1 calc R . .
H52G H 0.7504 1.0249 0.1582 0.087 Uiso 1 1 calc R . .
C541 C 0.73645(16) 0.77733(14) 0.30577(9) 0.0539(7) Uani 1 1 d . . .
H54A H 0.7676 0.8171 0.3208 0.065 Uiso 1 1 calc R . .
C542 C 0.66752(18) 0.75574(15) 0.34174(9) 0.0665(8) Uani 1 1 d . . .
H54B H 0.6985 0.7421 0.3734 0.100 Uiso 1 1 calc R . .
H54C H 0.6326 0.7184 0.3274 0.100 Uiso 1 1 calc R . .
H54D H 0.6268 0.7927 0.3477 0.100 Uiso 1 1 calc R . .
C543 C 0.80814(18) 0.72632(17) 0.29873(11) 0.0805(10) Uani 1 1 d . . .
H54E H 0.8374 0.7146 0.3313 0.121 Uiso 1 1 calc R . .
H54F H 0.8531 0.7444 0.2772 0.121 Uiso 1 1 calc R . .
H54G H 0.7806 0.6867 0.2831 0.121 Uiso 1 1 calc R . .
C561 C 0.54553(15) 0.72539(11) 0.14730(9) 0.0418(6) Uani 1 1 d . . .
H56A H 0.4970 0.7503 0.1278 0.050 Uiso 1 1 calc R . .
C562 C 0.49967(16) 0.67089(12) 0.17600(10) 0.0532(7) Uani 1 1 d . . .
H56B H 0.4645 0.6908 0.2019 0.080 Uiso 1 1 calc R . .
H56C H 0.5456 0.6414 0.1917 0.080 Uiso 1 1 calc R . .
H56D H 0.4594 0.6454 0.1529 0.080 Uiso 1 1 calc R . .
C563 C 0.60805(17) 0.69630(13) 0.10975(9) 0.0532(7) Uani 1 1 d . . .
H56E H 0.6272 0.7314 0.0875 0.080 Uiso 1 1 calc R . .
H56F H 0.5759 0.6619 0.0899 0.080 Uiso 1 1 calc R . .
H56G H 0.6611 0.6769 0.1277 0.080 Uiso 1 1 calc R . .
C621 C 0.26124(15) 0.99279(12) 0.36091(9) 0.0418(6) Uani 1 1 d . . .
H62A H 0.2132 0.9597 0.3513 0.050 Uiso 1 1 calc R . .
C622 C 0.28156(18) 1.03128(14) 0.31432(9) 0.0592(7) Uani 1 1 d . . .
H62B H 0.3048 1.0010 0.2896 0.089 Uiso 1 1 calc R . .
H62C H 0.3268 1.0654 0.3230 0.089 Uiso 1 1 calc R . .
H62D H 0.2262 1.0523 0.3003 0.089 Uiso 1 1 calc R . .
C623 C 0.2247(2) 1.03872(15) 0.40042(11) 0.0727(9) Uani 1 1 d . . .
H62E H 0.1731 1.0636 0.3856 0.109 Uiso 1 1 calc R . .
H62F H 0.2721 1.0696 0.4124 0.109 Uiso 1 1 calc R . .
H62G H 0.2055 1.0123 0.4285 0.109 Uiso 1 1 calc R . .
C641 C 0.58963(16) 0.99443(16) 0.41802(9) 0.0643(8) Uani 1 1 d D . .
H64A H 0.5703 1.0418 0.4161 0.077 Uiso 0.50 1 calc PR E 1
H64B H 0.5744 1.0377 0.4014 0.077 Uiso 0.50 1 calc PR E 2
C642 C 0.6420(10) 0.9877(7) 0.3714(4) 0.073(4) Uani 0.50 1 d PD F 1
H64C H 0.6997 1.0111 0.3763 0.110 Uiso 0.50 1 calc PR F 1
H64D H 0.6069 1.0070 0.3428 0.110 Uiso 0.50 1 calc PR F 1
H64E H 0.6532 0.9408 0.3649 0.110 Uiso 0.50 1 calc PR F 1
C643 C 0.6365(5) 0.9915(4) 0.46841(16) 0.0294(13) Uani 0.50 1 d PD F 1
H64F H 0.6558 0.9459 0.4756 0.044 Uiso 0.50 1 calc PR F 1
H64G H 0.5953 1.0060 0.4934 0.044 Uiso 0.50 1 calc PR F 1
H64H H 0.6894 1.0206 0.4695 0.044 Uiso 0.50 1 calc PR F 1
C644 C 0.6530(8) 0.9633(6) 0.3821(3) 0.060(3) Uani 0.50 1 d PD F 2
H64I H 0.6234 0.9619 0.3484 0.090 Uiso 0.50 1 calc PR F 2
H64J H 0.6682 0.9181 0.3931 0.090 Uiso 0.50 1 calc PR F 2
H64K H 0.7083 0.9897 0.3817 0.090 Uiso 0.50 1 calc PR F 2
C645 C 0.6234(8) 1.0157(7) 0.4693(3) 0.162(7) Uani 0.50 1 d PD F 2
H64L H 0.6459 1.0612 0.4680 0.242 Uiso 0.50 1 calc PR F 2
H64M H 0.6723 0.9862 0.4815 0.242 Uiso 0.50 1 calc PR F 2
H64N H 0.5740 1.0135 0.4919 0.242 Uiso 0.50 1 calc PR F 2
C661 C 0.40452(14) 0.79282(12) 0.45313(8) 0.0402(6) Uani 1 1 d . . .
H66A H 0.3492 0.7696 0.4390 0.048 Uiso 1 1 calc R . .
C662 C 0.48623(15) 0.74810(14) 0.44542(9) 0.0543(7) Uani 1 1 d . . .
H66B H 0.4975 0.7466 0.4098 0.081 Uiso 1 1 calc R . .
H66C H 0.4738 0.7033 0.4572 0.081 Uiso 1 1 calc R . .
H66D H 0.5394 0.7659 0.4643 0.081 Uiso 1 1 calc R . .
C663 C 0.39577(17) 0.80197(14) 0.50963(8) 0.0573(7) Uani 1 1 d . . .
H66E H 0.3392 0.8250 0.5153 0.086 Uiso 1 1 calc R . .
H66F H 0.4467 0.8282 0.5237 0.086 Uiso 1 1 calc R . .
H66G H 0.3958 0.7585 0.5259 0.086 Uiso 1 1 calc R . .

loop_
_atom_site_aniso_label
_atom_site_aniso_U_11
_atom_site_aniso_U_22
_atom_site_aniso_U_33
_atom_site_aniso_U_23
_atom_site_aniso_U_13
_atom_site_aniso_U_12
N1 0.0268(10) 0.0418(12) 0.0229(10) 0.0020(9) -0.0032(8) -0.0038(9)
N2 0.0380(11) 0.0307(14) 0.0348(11) 0.0002(9) 0.0053(8) -0.0057(10)
N3 0.0267(10) 0.0417(12) 0.0219(9) 0.0022(8) -0.0032(8) 0.0007(9)
Si1 0.0266(3) 0.0391(4) 0.0274(3) 0.0011(3) 0.0028(2) -0.0016(3)
Si2 0.0273(3) 0.0383(4) 0.0284(3) -0.0003(3) 0.0020(2) -0.0013(3)
C1 0.0290(12) 0.0573(17) 0.0372(13) -0.0047(11) 0.0075(10) -0.0060(11)
C2 0.0415(13) 0.0521(17) 0.0404(13) 0.0045(12) -0.0014(10) 0.0046(12)
C3 0.0455(14) 0.0580(17) 0.0349(13) -0.0049(12) -0.0006(10) -0.0047(13)
C4 0.0343(13) 0.0525(17) 0.0505(15) 0.0051(12) 0.0087(11) 0.0084(12)
C11 0.0245(10) 0.0263(12) 0.0294(11) 0.0040(9) 0.0038(8) 0.0019(9)
C12 0.0248(11) 0.0323(14) 0.0335(12) 0.0023(10) -0.0001(9) -0.0014(9)
C13 0.0208(11) 0.0614(17) 0.0438(14) 0.0083(12) 0.0024(10) -0.0040(11)
C14 0.0332(13) 0.0731(19) 0.0350(13) 0.0108(12) 0.0109(10) -0.0028(12)
C15 0.0327(12) 0.0553(17) 0.0263(11) 0.0018(11) -0.0010(9) 0.0021(12)
C16 0.0231(10) 0.0342(14) 0.0299(11) 0.0019(9) 0.0022(8) 0.0001(9)
C21 0.0207(10) 0.0382(14) 0.0381(12) 0.0038(11) -0.0011(9) -0.0033(10)
C22 0.0255(12) 0.0433(16) 0.0501(14) 0.0028(12) -0.0053(10) -0.0017(11)
C23 0.0368(14) 0.0577(19) 0.0532(16) 0.0074(14) -0.0145(11) 0.0020(13)
C24 0.0404(14) 0.072(2) 0.0473(16) -0.0040(14) -0.0125(12) -0.0047(14)
C25 0.0434(14) 0.0579(19) 0.0526(16) -0.0140(14) -0.0087(12) -0.0044(14)
C26 0.0257(11) 0.0457(16) 0.0460(14) -0.0016(12) -0.0037(10) -0.0046(11)
C31 0.0274(11) 0.0245(12) 0.0254(11) -0.0016(9) -0.0003(8) -0.0031(9)
C32 0.0315(11) 0.0280(13) 0.0251(11) -0.0005(9) -0.0021(9) -0.0014(10)
C33 0.0385(13) 0.0391(15) 0.0233(11) 0.0053(10) -0.0022(9) -0.0027(11)
C34 0.0370(13) 0.0502(16) 0.0275(12) 0.0010(11) 0.0048(10) -0.0059(11)
C35 0.0284(11) 0.0432(15) 0.0322(12) 0.0001(10) 0.0016(9) 0.0015(10)
C36 0.0282(11) 0.0303(13) 0.0257(11) -0.0010(9) -0.0007(8) -0.0023(9)
C41 0.0319(12) 0.0344(14) 0.0304(12) 0.0044(10) -0.0042(9) 0.0044(10)
C42 0.0387(13) 0.0336(14) 0.0357(13) 0.0038(10) -0.0008(10) 0.0059(11)
C43 0.0564(16) 0.0418(17) 0.0565(16) -0.0041(12) -0.0009(13) 0.0153(13)
C44 0.0459(16) 0.057(2) 0.0730(19) -0.0010(15) -0.0089(14) 0.0225(14)
C45 0.0391(14) 0.0569(19) 0.0611(17) -0.0016(14) -0.0158(12) 0.0126(13)
C46 0.0384(13) 0.0432(16) 0.0378(13) 0.0028(11) -0.0085(10) 0.0048(12)
C51 0.0196(10) 0.0403(14) 0.0270(11) 0.0030(10) 0.0010(8) 0.0031(10)
C52 0.0259(11) 0.0427(15) 0.0311(12) 0.0041(10) -0.0012(9) -0.0056(10)
C53 0.0327(12) 0.0481(16) 0.0353(13) 0.0041(11) -0.0059(10) -0.0094(11)
C54 0.0289(12) 0.0569(18) 0.0361(13) 0.0100(12) -0.0052(10) -0.0029(12)
C55 0.0325(12) 0.0390(15) 0.0467(14) 0.0139(11) -0.0025(10) 0.0000(11)
C56 0.0264(11) 0.0369(15) 0.0380(13) -0.0008(11) -0.0021(9) 0.0020(10)
C61 0.0285(11) 0.0469(16) 0.0224(11) -0.0041(10) 0.0027(9) -0.0046(11)
C62 0.0369(12) 0.0410(15) 0.0290(12) -0.0068(10) 0.0044(9) -0.0079(11)
C63 0.0444(14) 0.0462(16) 0.0376(13) -0.0041(11) 0.0005(11) -0.0132(12)
C64 0.0422(14) 0.0631(19) 0.0328(13) -0.0040(12) 0.0002(11) -0.0188(13)
C65 0.0301(12) 0.071(2) 0.0299(12) 0.0005(12) -0.0039(9) -0.0039(12)
C66 0.0281(11) 0.0490(16) 0.0247(11) -0.0030(10) 0.0017(9) -0.0058(11)
C221 0.0367(13) 0.0462(17) 0.0596(16) -0.0001(13) -0.0123(11) 0.0027(12)
C222 0.069(2) 0.0457(19) 0.104(3) 0.0105(17) 0.0025(17) -0.0008(16)
C223 0.0502(17) 0.078(2) 0.095(2) -0.0215(18) 0.0100(16) 0.0014(16)
C241 0.069(2) 0.116(3) 0.061(2) -0.0102(19) -0.0297(16) 0.000(2)
C242 0.153(10) 0.173(12) 0.056(5) 0.010(7) -0.049(5) -0.017(8)
C243 0.021(3) 0.331(17) 0.052(4) -0.034(9) -0.014(4) -0.028(7)
C244 0.096(6) 0.093(7) 0.034(3) 0.012(4) -0.011(4) -0.020(5)
C245 0.050(5) 0.286(14) 0.072(5) -0.051(8) -0.034(4) 0.060(6)
C261 0.0399(14) 0.0403(16) 0.0656(17) -0.0017(13) -0.0033(12) -0.0020(12)
C262 0.0552(17) 0.0508(19) 0.094(2) -0.0129(16) -0.0042(15) 0.0033(15)
C263 0.071(2) 0.056(2) 0.095(2) 0.0170(17) 0.0068(17) 0.0023(16)
C421 0.0504(14) 0.0310(14) 0.0364(13) -0.0031(10) 0.0002(11) 0.0040(12)
C422 0.0772(19) 0.063(2) 0.0406(15) -0.0069(13) 0.0052(13) -0.0107(15)
C423 0.0657(18) 0.065(2) 0.0472(16) -0.0043(14) 0.0017(13) -0.0149(15)
C441 0.060(2) 0.094(3) 0.115(3) -0.018(2) -0.011(2) 0.032(2)
C442 0.046(5) 0.082(6) 0.097(5) -0.017(4) -0.004(4) 0.021(4)
C443 0.076(4) 0.101(5) 0.160(7) 0.028(5) -0.023(4) 0.050(4)
C444 0.100(7) 0.079(7) 0.133(8) -0.038(6) -0.053(6) 0.065(6)
C445 0.037(7) 0.34(3) 0.176(19) -0.081(18) 0.006(10) 0.086(11)
C461 0.0410(13) 0.0523(17) 0.0424(14) -0.0043(12) -0.0145(11) 0.0055(13)
C462 0.0494(16) 0.0589(19) 0.0715(19) -0.0095(15) -0.0244(13) 0.0013(14)
C463 0.0654(18) 0.095(2) 0.0388(15) -0.0041(15) -0.0156(13) 0.0102(17)
C521 0.0412(13) 0.0412(16) 0.0396(13) 0.0049(11) -0.0131(10) -0.0081(12)
C522 0.0678(18) 0.0463(18) 0.0650(18) -0.0051(14) 0.0017(14) -0.0122(14)
C523 0.0604(17) 0.0586(19) 0.0551(17) 0.0139(14) 0.0002(13) -0.0197(15)
C541 0.0449(14) 0.070(2) 0.0448(15) 0.0207(13) -0.0116(11) -0.0063(14)
C542 0.0664(18) 0.090(2) 0.0423(16) 0.0222(15) -0.0015(13) -0.0045(17)
C543 0.0545(17) 0.121(3) 0.0642(19) 0.0405(19) -0.0116(14) 0.0212(19)
C561 0.0370(13) 0.0335(15) 0.0531(15) 0.0010(11) -0.0100(11) 0.0056(11)
C562 0.0454(15) 0.0372(16) 0.0766(19) -0.0027(13) -0.0004(13) -0.0018(12)
C563 0.0624(17) 0.0459(17) 0.0501(16) -0.0035(12) -0.0052(13) 0.0047(14)
C621 0.0364(13) 0.0364(15) 0.0521(15) 0.0015(12) 0.0001(11) -0.0033(11)
C622 0.0663(18) 0.0555(19) 0.0554(17) 0.0069(14) -0.0002(14) -0.0003(15)
C623 0.074(2) 0.068(2) 0.078(2) 0.0026(17) 0.0218(16) 0.0183(17)
C641 0.0443(15) 0.094(2) 0.0539(17) 0.0024(16) -0.0003(13) -0.0370(16)
C642 0.056(5) 0.111(10) 0.053(6) 0.022(5) 0.001(4) -0.032(5)
C643 0.025(3) 0.037(3) 0.025(2) -0.012(2) -0.007(2) -0.008(2)
C644 0.043(5) 0.108(9) 0.030(4) -0.007(5) 0.013(4) -0.036(5)
C645 0.083(8) 0.194(15) 0.214(12) -0.143(10) 0.059(7) -0.088(9)
C661 0.0328(12) 0.0565(17) 0.0306(12) 0.0027(11) -0.0028(9) -0.0040(12)
C662 0.0426(14) 0.067(2) 0.0527(16) 0.0086(14) -0.0045(11) 0.0071(14)
C663 0.0555(16) 0.082(2) 0.0342(14) 0.0083(13) -0.0022(11) -0.0078(15)

loop_
_atom_type_symbol
_atom_type_description
_atom_type_scat_dispersion_real
_atom_type_scat_dispersion_imag
_atom_type_scat_source
C C 0.0033 0.0016 'International Tables Vol C Tables 4.2.6.8 and 6.1.1.4'
H H 0.0000 0.0000 'International Tables Vol C Tables 4.2.6.8 and 6.1.1.4'
N N 0.0061 0.0033 'International Tables Vol C Tables 4.2.6.8 and 6.1.1.4'
Si Si 0.0817 0.0704 'International Tables Vol C Tables 4.2.6.8 and 6.1.1.4'

loop_
_geom_angle_atom_site_label_1
_geom_angle_atom_site_label_2
_geom_angle_atom_site_label_3
_geom_angle
C11 N1 Si1 132.90(15)
C11 N1 H1 110.2(16)
Si1 N1 H1 105.5(16)
Si2 N2 Si1 136.76(15)
Si2 N2 H2 115.8(17)
Si1 N2 H2 107.3(17)
C31 N3 Si2 133.25(15)
C31 N3 H3 109.0(16)
Si2 N3 H3 108.8(16)
N2 Si1 N1 104.78(9)
N2 Si1 C1 108.31(10)
N1 Si1 C1 113.10(10)
N2 Si1 C2 107.92(11)
N1 Si1 C2 110.62(10)
C1 Si1 C2 111.72(11)
N2 Si2 N3 104.57(9)
N2 Si2 C3 107.60(11)
N3 Si2 C3 110.63(10)
N2 Si2 C4 108.82(10)
N3 Si2 C4 113.65(10)
C3 Si2 C4 111.18(11)
Si1 C1 H1A 109.5
Si1 C1 H1B 109.5
H1A C1 H1B 109.5
Si1 C1 H1C 109.5
H1A C1 H1C 109.5
H1B C1 H1C 109.5
Si1 C2 H2A 109.5
Si1 C2 H2B 109.5
H2A C2 H2B 109.5
Si1 C2 H2C 109.5
H2A C2 H2C 109.5
H2B C2 H2C 109.5
Si2 C3 H3A 109.5
Si2 C3 H3B 109.5
H3A C3 H3B 109.5
Si2 C3 H3C 109.5
H3A C3 H3C 109.5
H3B C3 H3C 109.5
Si2 C4 H4A 109.5
Si2 C4 H4B 109.5
H4A C4 H4B 109.5
Si2 C4 H4C 109.5
H4A C4 H4C 109.5
H4B C4 H4C 109.5
N1 C11 C16 121.95(18)
N1 C11 C12 118.60(18)
C16 C11 C12 119.31(17)
C13 C12 C11 119.80(19)
C13 C12 C21 119.92(18)
C11 C12 C21 120.18(17)
C14 C13 C12 121.1(2)
C14 C13 H13A 119.4
C12 C13 H13A 119.4
C15 C14 C13 118.92(19)
C15 C14 H14A 120.5
C13 C14 H14A 120.5
C14 C15 C16 122.4(2)
C14 C15 H15A 118.8
C16 C15 H15A 118.8
C15 C16 C11 118.31(18)
C15 C16 C61 118.86(18)
C11 C16 C61 122.30(17)
C22 C21 C26 120.3(2)
C22 C21 C12 118.8(2)
C26 C21 C12 120.87(19)
C21 C22 C23 118.5(2)
C21 C22 C221 122.4(2)
C23 C22 C221 119.0(2)
C24 C23 C22 122.0(2)
C24 C23 H23A 119.0
C22 C23 H23A 119.0
C25 C24 C23 118.6(2)
C25 C24 C241 121.1(3)
C23 C24 C241 120.3(3)
C24 C25 C26 122.4(2)
C24 C25 H25A 118.8
C26 C25 H25A 118.8
C25 C26 C21 118.2(2)
C25 C26 C261 120.6(2)
C21 C26 C261 121.2(2)
C36 C31 N3 118.47(17)
C36 C31 C32 119.04(17)
N3 C31 C32 122.33(18)
C33 C32 C31 117.97(18)
C33 C32 C41 118.85(18)
C31 C32 C41 122.69(17)
C34 C33 C32 123.06(19)
C34 C33 H33A 118.5
C32 C33 H33A 118.5
C33 C34 C35 118.53(19)
C33 C34 H34A 120.7
C35 C34 H34A 120.7
C36 C35 C34 120.7(2)
C36 C35 H35A 119.6
C34 C35 H35A 119.6
C35 C36 C31 120.45(18)
C35 C36 C51 119.12(18)
C31 C36 C51 120.20(16)
C46 C41 C42 119.11(19)
C46 C41 C32 121.77(19)
C42 C41 C32 118.80(18)
C43 C42 C41 118.9(2)
C43 C42 C421 119.1(2)
C41 C42 C421 121.88(19)
C42 C43 C44 123.0(2)
C42 C43 H43A 118.5
C44 C43 H43A 118.5
C45 C44 C43 117.3(2)
C45 C44 C441 121.2(3)
C43 C44 C441 121.5(3)
C44 C45 C46 122.9(2)
C44 C45 H45A 118.6
C46 C45 H45A 118.6
C45 C46 C41 118.7(2)
C45 C46 C461 117.9(2)
C41 C46 C461 123.3(2)
C52 C51 C56 119.85(19)
C52 C51 C36 118.99(19)
C56 C51 C36 121.16(19)
C53 C52 C51 119.0(2)
C53 C52 C521 119.2(2)
C51 C52 C521 121.81(19)
C54 C53 C52 122.3(2)
C54 C53 H53A 118.8
C52 C53 H53A 118.8
C53 C54 C55 117.9(2)
C53 C54 C541 120.5(2)
C55 C54 C541 121.5(2)
C54 C55 C56 122.6(2)
C54 C55 H55A 118.7
C56 C55 H55A 118.7
C55 C56 C51 118.3(2)
C55 C56 C561 121.4(2)
C51 C56 C561 120.22(19)
C66 C61 C62 119.48(19)
C66 C61 C16 122.1(2)
C62 C61 C16 118.24(19)
C63 C62 C61 119.0(2)
C63 C62 C621 119.0(2)
C61 C62 C621 121.82(19)
C64 C63 C62 123.1(2)
C64 C63 H63A 118.5
C62 C63 H63A 118.5
C63 C64 C65 117.2(2)
C63 C64 C641 121.3(2)
C65 C64 C641 121.4(2)
C64 C65 C66 122.6(2)
C64 C65 H65A 118.7
C66 C65 H65A 118.7
C65 C66 C61 118.5(2)
C65 C66 C661 118.4(2)
C61 C66 C661 123.01(19)
C22 C221 C222 113.2(2)
C22 C221 C223 111.2(2)
C222 C221 C223 110.1(2)
C22 C221 H22A 107.3
C222 C221 H22A 107.3
C223 C221 H22A 107.3
C221 C222 H22B 109.5
C221 C222 H22C 109.5
H22B C222 H22C 109.5
C221 C222 H22D 109.5
H22B C222 H22D 109.5
H22C C222 H22D 109.5
C221 C223 H22E 109.5
C221 C223 H22F 109.5
H22E C223 H22F 109.5
C221 C223 H22G 109.5
H22E C223 H22G 109.5
H22F C223 H22G 109.5
C245 C241 C243 37.5(6)
C245 C241 C242 109.4(7)
C243 C241 C242 134.2(6)
C245 C241 C244 131.9(6)
C243 C241 C244 127.3(6)
C242 C241 C244 40.1(4)
C245 C241 C24 114.9(5)
C243 C241 C24 110.0(4)
C242 C241 C24 114.3(4)
C244 C241 C24 112.5(4)
C245 C241 H24A 128.6
C243 C241 H24A 94.0
C242 C241 H24A 94.0
C244 C241 H24A 53.8
C24 C241 H24A 94.0
C245 C241 H24B 92.8
C243 C241 H24B 55.3
C242 C241 H24B 131.1
C244 C241 H24B 92.8
C24 C241 H24B 92.8
H24A C241 H24B 41.8
C241 C242 H24C 109.5
C241 C242 H24D 109.5
C241 C242 H24E 109.5
C241 C243 H24F 109.5
C241 C243 H24G 109.5
C241 C243 H24H 109.5
C241 C244 H24I 109.5
C241 C244 H24J 109.5
H24I C244 H24J 109.5
C241 C244 H24K 109.5
H24I C244 H24K 109.5
H24J C244 H24K 109.5
C241 C245 H24L 109.5
C241 C245 H24M 109.5
H24L C245 H24M 109.5
C241 C245 H24N 109.5
H24L C245 H24N 109.5
H24M C245 H24N 109.5
C26 C261 C263 110.6(2)
C26 C261 C262 113.8(2)
C263 C261 C262 110.3(2)
C26 C261 H26A 107.3
C263 C261 H26A 107.3
C262 C261 H26A 107.3
C261 C262 H26B 109.5
C261 C262 H26C 109.5
H26B C262 H26C 109.5
C261 C262 H26D 109.5
H26B C262 H26D 109.5
H26C C262 H26D 109.5
C261 C263 H26E 109.5
C261 C263 H26F 109.5
H26E C263 H26F 109.5
C261 C263 H26G 109.5
H26E C263 H26G 109.5
H26F C263 H26G 109.5
C422 C421 C423 110.4(2)
C422 C421 C42 113.60(19)
C423 C421 C42 109.75(19)
C422 C421 H42A 107.6
C423 C421 H42A 107.6
C42 C421 H42A 107.6
C421 C422 H42B 109.5
C421 C422 H42C 109.5
H42B C422 H42C 109.5
C421 C422 H42D 109.5
H42B C422 H42D 109.5
H42C C422 H42D 109.5
C421 C423 H42E 109.5
C421 C423 H42F 109.5
H42E C423 H42F 109.5
C421 C423 H42G 109.5
H42E C423 H42G 109.5
H42F C423 H42G 109.5
C443 C441 C444 57.8(4)
C443 C441 C442 118.6(6)
C444 C441 C442 123.8(6)
C443 C441 C44 111.9(3)
C444 C441 C44 116.0(4)
C442 C441 C44 115.4(5)
C443 C441 C445 134.2(9)
C444 C441 C445 127.3(10)
C442 C441 C445 15.6(12)
C44 C441 C445 104.3(8)
C443 C441 H44A 102.7
C444 C441 H44A 44.9
C442 C441 H44A 102.7
C44 C441 H44A 102.7
C445 C441 H44A 95.7
C443 C441 H44B 44.8
C444 C441 H44B 101.8
C442 C441 H44B 88.5
C44 C441 H44B 101.8
C445 C441 H44B 101.8
H44A C441 H44B 145.3
C441 C442 H44C 109.5
C441 C442 H44D 109.5
C441 C442 H44E 109.5
C441 C443 H44F 109.5
C441 C443 H44G 109.5
C441 C443 H44H 109.5
C441 C444 H44I 109.5
C441 C444 H44J 109.5
H44I C444 H44J 109.5
C441 C444 H44K 109.5
H44I C444 H44K 109.5
H44J C444 H44K 109.5
C441 C445 H44L 109.5
C441 C445 H44M 109.5
H44L C445 H44M 109.5
C441 C445 H44N 109.5
H44L C445 H44N 109.5
H44M C445 H44N 109.5
C46 C461 C463 110.8(2)
C46 C461 C462 113.4(2)
C463 C461 C462 108.9(2)
C46 C461 H46A 107.9
C463 C461 H46A 107.9
C462 C461 H46A 107.9
C461 C462 H46B 109.5
C461 C462 H46C 109.5
H46B C462 H46C 109.5
C461 C462 H46D 109.5
H46B C462 H46D 109.5
H46C C462 H46D 109.5
C461 C463 H46E 109.5
C461 C463 H46F 109.5
H46E C463 H46F 109.5
C461 C463 H46G 109.5
H46E C463 H46G 109.5
H46F C463 H46G 109.5
C52 C521 C522 112.51(19)
C52 C521 C523 111.09(19)
C522 C521 C523 110.5(2)
C52 C521 H52A 107.5
C522 C521 H52A 107.5
C523 C521 H52A 107.5
C521 C522 H52B 109.5
C521 C522 H52C 109.5
H52B C522 H52C 109.5
C521 C522 H52D 109.5
H52B C522 H52D 109.5
H52C C522 H52D 109.5
C521 C523 H52E 109.5
C521 C523 H52F 109.5
H52E C523 H52F 109.5
C521 C523 H52G 109.5
H52E C523 H52G 109.5
H52F C523 H52G 109.5
C543 C541 C542 113.3(2)
C543 C541 C54 112.2(2)
C542 C541 C54 110.6(2)
C543 C541 H54A 106.8
C542 C541 H54A 106.8
C54 C541 H54A 106.8
C541 C542 H54B 109.5
C541 C542 H54C 109.5
H54B C542 H54C 109.5
C541 C542 H54D 109.5
H54B C542 H54D 109.5
H54C C542 H54D 109.5
C541 C543 H54E 109.5
C541 C543 H54F 109.5
H54E C543 H54F 109.5
C541 C543 H54G 109.5
H54E C543 H54G 109.5
H54F C543 H54G 109.5
C56 C561 C562 113.6(2)
C56 C561 C563 109.86(18)
C562 C561 C563 111.2(2)
C56 C561 H56A 107.3
C562 C561 H56A 107.3
C563 C561 H56A 107.3
C561 C562 H56B 109.5
C561 C562 H56C 109.5
H56B C562 H56C 109.5
C561 C562 H56D 109.5
H56B C562 H56D 109.5
H56C C562 H56D 109.5
C561 C563 H56E 109.5
C561 C563 H56F 109.5
H56E C563 H56F 109.5
C561 C563 H56G 109.5
H56E C563 H56G 109.5
H56F C563 H56G 109.5
C622 C621 C62 113.41(19)
C622 C621 C623 110.8(2)
C62 C621 C623 109.1(2)
C622 C621 H62A 107.8
C62 C621 H62A 107.8
C623 C621 H62A 107.8
C621 C622 H62B 109.5
C621 C622 H62C 109.5
H62B C622 H62C 109.5
C621 C622 H62D 109.5
H62B C622 H62D 109.5
H62C C622 H62D 109.5
C621 C623 H62E 109.5
C621 C623 H62F 109.5
H62E C623 H62F 109.5
C621 C623 H62G 109.5
H62E C623 H62G 109.5
H62F C623 H62G 109.5
C643 C641 C645 20.4(7)
C643 C641 C64 113.9(4)
C645 C641 C64 116.3(5)
C643 C641 C642 120.7(7)
C645 C641 C642 128.5(9)
C64 C641 C642 113.2(7)
C643 C641 C644 106.6(6)
C645 C641 C644 120.9(7)
C64 C641 C644 109.6(6)
C642 C641 C644 22.4(7)
C643 C641 H64A 101.7
C645 C641 H64A 81.5
C64 C641 H64A 101.7
C642 C641 H64A 101.7
C644 C641 H64A 123.4
C643 C641 H64B 121.4
C645 C641 H64B 102.2
C64 C641 H64B 102.2
C642 C641 H64B 79.9
C644 C641 H64B 102.2
H64A C641 H64B 23.7
C641 C642 H64C 109.5
C641 C642 H64D 109.5
C641 C642 H64E 109.5
C641 C643 H64F 109.5
C641 C643 H64G 109.5
C641 C643 H64H 109.5
C641 C644 H64I 109.5
C641 C644 H64J 109.5
H64I C644 H64J 109.5
C641 C644 H64K 109.5
H64I C644 H64K 109.5
H64J C644 H64K 109.5
C641 C645 H64L 109.5
C641 C645 H64M 109.5
H64L C645 H64M 109.5
C641 C645 H64N 109.5
H64L C645 H64N 109.5
H64M C645 H64N 109.5
C66 C661 C662 113.71(18)
C66 C661 C663 110.07(19)
C662 C661 C663 108.54(19)
C66 C661 H66A 108.1
C662 C661 H66A 108.1
C663 C661 H66A 108.1
C661 C662 H66B 109.5
C661 C662 H66C 109.5
H66B C662 H66C 109.5
C661 C662 H66D 109.5
H66B C662 H66D 109.5
H66C C662 H66D 109.5
C661 C663 H66E 109.5
C661 C663 H66F 109.5
H66E C663 H66F 109.5
C661 C663 H66G 109.5
H66E C663 H66G 109.5
H66F C663 H66G 109.5

loop_
_geom_bond_atom_site_label_1
_geom_bond_atom_site_label_2
_geom_bond_distance
N1 C11 1.404(2)
N1 Si1 1.7477(18)
N1 H1 0.74(2)
N2 Si2 1.715(2)
N2 Si1 1.7216(19)
N2 H2 0.76(2)
N3 C31 1.407(2)
N3 Si2 1.7477(18)
N3 H3 0.78(2)
Si1 C1 1.847(2)
Si1 C2 1.849(2)
Si2 C3 1.847(2)
Si2 C4 1.848(2)
C1 H1A 0.9800
C1 H1B 0.9800
C1 H1C 0.9800
C2 H2A 0.9800
C2 H2B 0.9800
C2 H2C 0.9800
C3 H3A 0.9800
C3 H3B 0.9800
C3 H3C 0.9800
C4 H4A 0.9800
C4 H4B 0.9800
C4 H4C 0.9800
C11 C16 1.407(3)
C11 C12 1.414(3)
C12 C13 1.380(3)
C12 C21 1.501(3)
C13 C14 1.380(3)
C13 H13A 0.9500
C14 C15 1.378(3)
C14 H14A 0.9500
C15 C16 1.391(3)
C15 H15A 0.9500
C16 C61 1.510(3)
C21 C22 1.397(3)
C21 C26 1.407(3)
C22 C23 1.398(3)
C22 C221 1.516(3)
C23 C24 1.375(4)
C23 H23A 0.9500
C24 C25 1.369(3)
C24 C241 1.532(3)
C25 C26 1.395(3)
C25 H25A 0.9500
C26 C261 1.513(3)
C31 C36 1.407(3)
C31 C32 1.413(3)
C32 C33 1.392(3)
C32 C41 1.497(3)
C33 C34 1.375(3)
C33 H33A 0.9500
C34 C35 1.386(3)
C34 H34A 0.9500
C35 C36 1.386(3)
C35 H35A 0.9500
C36 C51 1.498(3)
C41 C46 1.410(3)
C41 C42 1.417(3)
C42 C43 1.382(3)
C42 C421 1.524(3)
C43 C44 1.384(3)
C43 H43A 0.9500
C44 C45 1.381(4)
C44 C441 1.519(4)
C45 C46 1.394(3)
C45 H45A 0.9500
C46 C461 1.518(3)
C51 C52 1.403(3)
C51 C56 1.407(3)
C52 C53 1.393(3)
C52 C521 1.516(3)
C53 C54 1.374(3)
C53 H53A 0.9500
C54 C55 1.384(3)
C54 C541 1.518(3)
C55 C56 1.392(3)
C55 H55A 0.9500
C56 C561 1.518(3)
C61 C66 1.406(3)
C61 C62 1.410(3)
C62 C63 1.382(3)
C62 C621 1.528(3)
C63 C64 1.373(3)
C63 H63A 0.9500
C64 C65 1.393(3)
C64 C641 1.515(3)
C65 C66 1.394(3)
C65 H65A 0.9500
C66 C661 1.519(3)
C221 C222 1.520(3)
C221 C223 1.526(3)
C221 H22A 1.0000
C222 H22B 0.9800
C222 H22C 0.9800
C222 H22D 0.9800
C223 H22E 0.9800
C223 H22F 0.9800
C223 H22G 0.9800
C241 C245 1.486(4)
C241 C243 1.497(5)
C241 C242 1.498(5)
C241 C244 1.503(4)
C241 H24A 1.0000
C241 H24B 1.0000
C242 H24C 0.9800
C242 H24D 0.9800
C242 H24E 0.9800
C243 H24F 0.9800
C243 H24G 0.9800
C243 H24H 0.9800
C244 H24I 0.9800
C244 H24J 0.9800
C244 H24K 0.9800
C245 H24L 0.9800
C245 H24M 0.9800
C245 H24N 0.9800
C261 C263 1.521(3)
C261 C262 1.525(3)
C261 H26A 1.0000
C262 H26B 0.9800
C262 H26C 0.9800
C262 H26D 0.9800
C263 H26E 0.9800
C263 H26F 0.9800
C263 H26G 0.9800
C421 C422 1.515(3)
C421 C423 1.522(3)
C421 H42A 1.0000
C422 H42B 0.9800
C422 H42C 0.9800
C422 H42D 0.9800
C423 H42E 0.9800
C423 H42F 0.9800
C423 H42G 0.9800
C441 C443 1.493(4)
C441 C444 1.506(5)
C441 C442 1.509(4)
C441 C445 1.527(5)
C441 H44A 1.0000
C441 H44B 1.0000
C442 H44C 0.9800
C442 H44D 0.9800
C442 H44E 0.9800
C443 H44F 0.9800
C443 H44G 0.9800
C443 H44H 0.9800
C444 H44I 0.9800
C444 H44J 0.9800
C444 H44K 0.9800
C445 H44L 0.9800
C445 H44M 0.9800
C445 H44N 0.9800
C461 C463 1.529(3)
C461 C462 1.530(3)
C461 H46A 1.0000
C462 H46B 0.9800
C462 H46C 0.9800
C462 H46D 0.9800
C463 H46E 0.9800
C463 H46F 0.9800
C463 H46G 0.9800
C521 C522 1.521(3)
C521 C523 1.534(3)
C521 H52A 1.0000
C522 H52B 0.9800
C522 H52C 0.9800
C522 H52D 0.9800
C523 H52E 0.9800
C523 H52F 0.9800
C523 H52G 0.9800
C541 C543 1.502(4)
C541 C542 1.513(3)
C541 H54A 1.0000
C542 H54B 0.9800
C542 H54C 0.9800
C542 H54D 0.9800
C543 H54E 0.9800
C543 H54F 0.9800
C543 H54G 0.9800
C561 C562 1.527(3)
C561 C563 1.528(3)
C561 H56A 1.0000
C562 H56B 0.9800
C562 H56C 0.9800
C562 H56D 0.9800
C563 H56E 0.9800
C563 H56F 0.9800
C563 H56G 0.9800
C621 C622 1.517(3)
C621 C623 1.532(3)
C621 H62A 1.0000
C622 H62B 0.9800
C622 H62C 0.9800
C622 H62D 0.9800
C623 H62E 0.9800
C623 H62F 0.9800
C623 H62G 0.9800
C641 C643 1.482(4)
C641 C645 1.496(5)
C641 C642 1.518(5)
C641 C644 1.523(4)
C641 H64A 1.0000
C641 H64B 1.0000
C642 H64C 0.9800
C642 H64D 0.9800
C642 H64E 0.9800
C643 H64F 0.9800
C643 H64G 0.9800
C643 H64H 0.9800
C644 H64I 0.9800
C644 H64J 0.9800
C644 H64K 0.9800
C645 H64L 0.9800
C645 H64M 0.9800
C645 H64N 0.9800
C661 C662 1.537(3)
C661 C663 1.539(3)
C661 H66A 1.0000
C662 H66B 0.9800
C662 H66C 0.9800
C662 H66D 0.9800
C663 H66E 0.9800
C663 H66F 0.9800
C663 H66G 0.9800
